data_9009559
loop_
_publ_author_name
'Sokolova, E. V.'
'Rybakov, V. B.'
'Pautov, L. A.'
'Pushcharovsky D Yu'

_publ_section_title
;
 Structural changes in tsaregorodtsevite
 Note: T = 870 C
;
_journal_name_full 'Doklady Akademii Nauk SSSR'
_journal_page_first 309
_journal_page_last 312
_journal_volume 332
_journal_year 1993
_chemical_formula_sum 'C8 Al N O12 Si5'
_chemical_name_mineral Tsaregorodtsevite
_space_group_IT_number 97
_symmetry_space_group_name_Hall 'I 4 2'
_symmetry_space_group_name_H-M 'I 4 2 2'
_cell_angle_alpha 90
_cell_angle_beta 90
_cell_angle_gamma 90
_cell_length_a 8.908
_cell_length_b 8.908
_cell_length_c 8.925
_cell_formula_units_Z 2
_cell_volume 708.221
_database_code_amcsd 0012489
_diffrn_ambient_temperature 1143.15
_exptl_crystal_density_diffrn 2.202
_cod_original_formula_sum 'N C8 Si5 Al O12'
_cod_database_code 9009559

loop_
_space_group_symop_operation_xyz
x,y,z
1/2+x,1/2+y,1/2+z
y,x,-z
1/2+y,1/2+x,1/2-z
-y,x,z
1/2-y,1/2+x,1/2+z
-x,y,-z
1/2-x,1/2+y,1/2-z
-x,-y,z
1/2-x,1/2-y,1/2+z
-y,-x,-z
1/2-y,1/2-x,1/2-z
y,-x,z
1/2+y,1/2-x,1/2+z
x,-y,-z
1/2+x,1/2-y,1/2-z

loop_
_atom_site_label
_atom_site_fract_x
_atom_site_fract_y
_atom_site_fract_z
_atom_site_occupancy
_atom_site_U_iso_or_equiv
N 0.00000 0.00000 0.00000 1.00000 ?
C 0.07000 0.10500 0.08800 1.00000 0.05446
Si1 0.24890 0.00000 0.50000 1.00000 0.02470
Si2 0.00000 0.50000 0.25000 0.50000 0.02558
Al2 0.00000 0.50000 0.25000 0.50000 0.02558
O1 0.35390 0.35390 0.00000 1.00000 0.06966
O2 0.35030 -0.01000 0.35380 1.00000 0.06193

loop_
_cod_related_entry_id
_cod_related_entry_database
_cod_related_entry_code
1 AMCSD 0012489
